data_1503171
loop_
_publ_author_name
'Xie, Peizhong'
'Huang, You'
'Chen, Ruyu'

_publ_section_title
;
 Phosphine-catalyzed domino reaction: highly stereoselective synthesis of
 trans-2,3-dihydrobenzofurans from salicyl N-thiophosphinyl imines and
 allylic carbonates.
;
_journal_issue 17
_journal_name_full 'Organic letters'
_journal_page_first 3768
_journal_page_last 3771
_journal_paper_doi 10.1021/ol101611v
_journal_volume 12
_journal_year 2010
_chemical_formula_moiety 'C25 H23 Br N O3 P S'
_chemical_formula_sum 'C25 H23 Br N O3 P S'
_chemical_formula_weight 528.38
_chemical_name_systematic
; 
 ? 
;
_space_group_IT_number 14
_symmetry_cell_setting monoclinic
_symmetry_space_group_name_Hall '-P 2ybc'
_symmetry_space_group_name_H-M 'P 1 21/c 1'
_atom_sites_solution_hydrogens geom
_atom_sites_solution_primary direct
_atom_sites_solution_secondary difmap
_audit_creation_method SHELXL-97
_cell_angle_alpha 90.00
_cell_angle_beta 110.871(5)
_cell_angle_gamma 90.00
_cell_formula_units_Z 4
_cell_length_a 9.2760(10)
_cell_length_b 22.735(3)
_cell_length_c 11.8940(15)
_cell_measurement_reflns_used 8978
_cell_measurement_temperature 113(2)
_cell_measurement_theta_max 27.90
_cell_measurement_theta_min 1.80
_cell_volume 2343.7(5)
_computing_cell_refinement 'CrystalClear-SM Expert 2.0 r2'
_computing_data_collection 'CrystalClear-SM Expert 2.0 r2 (Rigaku, 2009)'
_computing_data_reduction 'CrystalClear-SM Expert 2.0 r2'
_computing_molecular_graphics 'CrystalStructure 4.0'
_computing_publication_material 'CrystalStructure 4.0 (Rigaku, 2009)'
_computing_structure_refinement 'SHELXL-97 (Sheldrick, 2008)'
_computing_structure_solution 'SHELXS-97 (Sheldrick, 2008)'
_diffrn_ambient_temperature 113(2)
_diffrn_measured_fraction_theta_full 0.995
_diffrn_measured_fraction_theta_max 0.995
_diffrn_measurement_device_type 'Rigaku Saturn724 CCD camera'
_diffrn_measurement_method \w
_diffrn_radiation_monochromator multilayer
_diffrn_radiation_source 'rotating anode'
_diffrn_radiation_type MoK\a
_diffrn_radiation_wavelength 0.71075
_diffrn_reflns_av_R_equivalents 0.0314
_diffrn_reflns_av_sigmaI/netI 0.0346
_diffrn_reflns_limit_h_max 12
_diffrn_reflns_limit_h_min -11
_diffrn_reflns_limit_k_max 26
_diffrn_reflns_limit_k_min -29
_diffrn_reflns_limit_l_max 15
_diffrn_reflns_limit_l_min -14
_diffrn_reflns_number 22426
_diffrn_reflns_theta_full 27.94
_diffrn_reflns_theta_max 27.94
_diffrn_reflns_theta_min 1.79
_exptl_absorpt_coefficient_mu 1.939
_exptl_absorpt_correction_T_max 0.8297
_exptl_absorpt_correction_T_min 0.6533
_exptl_absorpt_correction_type multi-scan
_exptl_absorpt_process_details CrystalClear
_exptl_crystal_colour colorless
_exptl_crystal_density_diffrn 1.497
_exptl_crystal_density_method 'not measured'
_exptl_crystal_description prism
_exptl_crystal_F_000 1080
_exptl_crystal_size_max 0.24
_exptl_crystal_size_mid 0.22
_exptl_crystal_size_min 0.10
_refine_diff_density_max 0.535
_refine_diff_density_min -0.214
_refine_diff_density_rms 0.077
_refine_ls_extinction_method none
_refine_ls_goodness_of_fit_ref 1.011
_refine_ls_hydrogen_treatment mixed
_refine_ls_matrix_type full
_refine_ls_number_parameters 294
_refine_ls_number_reflns 5587
_refine_ls_number_restraints 0
_refine_ls_restrained_S_all 1.011
_refine_ls_R_factor_all 0.0375
_refine_ls_R_factor_gt 0.0296
_refine_ls_shift/su_max 0.003
_refine_ls_shift/su_mean 0.000
_refine_ls_structure_factor_coef Fsqd
_refine_ls_weighting_details 'calc w=1/[\s^2^(Fo^2^)+(0.0424P)^2^+0.0000P] where P=(Fo^2^+2Fc^2^)/3'
_refine_ls_weighting_scheme calc
_refine_ls_wR_factor_gt 0.0695
_refine_ls_wR_factor_ref 0.0724
_reflns_number_gt 4613
_reflns_number_total 5587
_reflns_threshold_expression >2sigma(I)
_cod_data_source_file ol101611v_si_002.cif
_cod_data_source_block shelxl
_cod_database_code 1503171

loop_
_symmetry_equiv_pos_as_xyz
'x, y, z'
'-x, y+1/2, -z+1/2'
'-x, -y, -z'
'x, -y-1/2, z-1/2'

loop_
_atom_site_label
_atom_site_type_symbol
_atom_site_fract_x
_atom_site_fract_y
_atom_site_fract_z
_atom_site_U_iso_or_equiv
_atom_site_adp_type
_atom_site_occupancy
_atom_site_symmetry_multiplicity
_atom_site_calc_flag
_atom_site_refinement_flags
Br1 Br 0.35433(2) 0.613823(9) 0.986911(17) 0.02764(7) Uani 1 1 d .
S1 S 0.64306(5) 0.538892(19) 0.37270(4) 0.02058(10) Uani 1 1 d .
P1 P 0.55205(4) 0.594608(18) 0.45396(4) 0.01415(10) Uani 1 1 d .
O1 O 0.89504(12) 0.54047(5) 0.85850(11) 0.0188(3) Uani 1 1 d .
O2 O 0.98137(13) 0.66659(5) 0.81843(12) 0.0256(3) Uani 1 1 d .
O3 O 1.12076(13) 0.66595(5) 0.69787(12) 0.0237(3) Uani 1 1 d .
N1 N 0.56693(15) 0.58047(6) 0.59396(13) 0.0159(3) Uani 1 1 d .
C1 C 0.69825(17) 0.59464(7) 0.70248(15) 0.0148(3) Uani 1 1 d .
H1 H 0.7282 0.6367 0.6993 0.018 Uiso 1 1 calc R
C2 C 0.84379(17) 0.55472(7) 0.72999(15) 0.0159(3) Uani 1 1 d .
H2 H 0.8120 0.5174 0.6832 0.019 Uiso 1 1 calc R
C3 C 0.77637(17) 0.55427(7) 0.89674(15) 0.0161(3) Uani 1 1 d .
C4 C 0.65863(17) 0.58490(7) 0.81253(15) 0.0150(3) Uani 1 1 d .
C5 C 0.53034(18) 0.60211(7) 0.83722(16) 0.0170(3) Uani 1 1 d .
H5 H 0.4480 0.6229 0.7796 0.020 Uiso 1 1 calc R
C6 C 0.52651(18) 0.58796(7) 0.94917(16) 0.0195(4) Uani 1 1 d .
C7 C 0.64393(18) 0.55687(8) 1.03436(16) 0.0210(4) Uani 1 1 d .
H7 H 0.6370 0.5478 1.1102 0.025 Uiso 1 1 calc R
C8 C 0.77218(19) 0.53905(7) 1.00787(16) 0.0195(4) Uani 1 1 d .
H8 H 0.8535 0.5173 1.0642 0.023 Uiso 1 1 calc R
C9 C 0.97677(17) 0.58060(7) 0.70294(16) 0.0172(3) Uani 1 1 d .
C10 C 1.0476(2) 0.54996(8) 0.64304(18) 0.0254(4) Uani 1 1 d .
H10A H 1.1321 0.5667 0.6270 0.031 Uiso 1 1 calc R
H10B H 1.0138 0.5113 0.6162 0.031 Uiso 1 1 calc R
C11 C 1.02498(17) 0.64143(7) 0.74715(16) 0.0195(4) Uani 1 1 d .
C12 C 1.1667(2) 0.72644(8) 0.7362(2) 0.0303(5) Uani 1 1 d .
H12A H 1.2197 0.7281 0.8246 0.036 Uiso 1 1 calc R
H12B H 1.0747 0.7522 0.7139 0.036 Uiso 1 1 calc R
C13 C 1.2728(3) 0.74629(9) 0.6746(3) 0.0473(6) Uani 1 1 d .
H13A H 1.3654 0.7216 0.7001 0.057 Uiso 1 1 calc R
H13B H 1.3022 0.7873 0.6958 0.057 Uiso 1 1 calc R
H13C H 1.2205 0.7430 0.5873 0.057 Uiso 1 1 calc R
C14 C 0.63232(17) 0.66784(7) 0.46228(16) 0.0167(3) Uani 1 1 d .
C15 C 0.73010(19) 0.68041(8) 0.40036(17) 0.0236(4) Uani 1 1 d .
H15 H 0.7536 0.6508 0.3532 0.028 Uiso 1 1 calc R
C16 C 0.7940(2) 0.73638(8) 0.4072(2) 0.0310(5) Uani 1 1 d .
H16 H 0.8605 0.7450 0.3644 0.037 Uiso 1 1 calc R
C17 C 0.7607(2) 0.77914(8) 0.47595(19) 0.0306(5) Uani 1 1 d .
H17 H 0.8062 0.8170 0.4818 0.037 Uiso 1 1 calc R
C18 C 0.6617(2) 0.76754(8) 0.53664(18) 0.0291(4) Uani 1 1 d .
H18 H 0.6383 0.7974 0.5834 0.035 Uiso 1 1 calc R
C19 C 0.5963(2) 0.71209(8) 0.52915(17) 0.0232(4) Uani 1 1 d .
H19 H 0.5268 0.7042 0.5697 0.028 Uiso 1 1 calc R
C20 C 0.34508(18) 0.60166(7) 0.37869(15) 0.0158(3) Uani 1 1 d .
C21 C 0.27945(19) 0.59060(7) 0.25575(16) 0.0196(4) Uani 1 1 d .
H21 H 0.3420 0.5766 0.2132 0.024 Uiso 1 1 calc R
C22 C 0.1229(2) 0.60001(8) 0.19501(17) 0.0240(4) Uani 1 1 d .
H22 H 0.0790 0.5936 0.1107 0.029 Uiso 1 1 calc R
C23 C 0.0311(2) 0.61864(8) 0.25730(18) 0.0263(4) Uani 1 1 d .
H23 H -0.0763 0.6244 0.2160 0.032 Uiso 1 1 calc R
C24 C 0.0955(2) 0.62905(8) 0.38020(19) 0.0279(4) Uani 1 1 d .
H24 H 0.0319 0.6418 0.4229 0.033 Uiso 1 1 calc R
C25 C 0.25211(19) 0.62093(7) 0.44072(17) 0.0214(4) Uani 1 1 d .
H25 H 0.2960 0.6285 0.5246 0.026 Uiso 1 1 calc R
H1A H 0.518(2) 0.5505(9) 0.5993(18) 0.028(6) Uiso 1 1 d .

loop_
_atom_site_aniso_label
_atom_site_aniso_U_11
_atom_site_aniso_U_22
_atom_site_aniso_U_33
_atom_site_aniso_U_23
_atom_site_aniso_U_13
_atom_site_aniso_U_12
Br1 0.02500(11) 0.03923(13) 0.02463(11) 0.00104(8) 0.01613(8) 0.00396(7)
S1 0.0233(2) 0.0195(2) 0.0245(2) -0.00165(18) 0.01523(19) 0.00143(16)
P1 0.0141(2) 0.0160(2) 0.0143(2) 0.00159(17) 0.00737(17) 0.00053(15)
O1 0.0163(6) 0.0226(6) 0.0174(6) 0.0043(5) 0.0060(5) 0.0054(5)
O2 0.0221(6) 0.0243(7) 0.0352(8) -0.0100(6) 0.0162(6) -0.0012(5)
O3 0.0270(6) 0.0160(6) 0.0342(8) -0.0031(5) 0.0183(6) -0.0034(5)
N1 0.0149(7) 0.0180(7) 0.0152(7) 0.0028(6) 0.0059(6) -0.0025(6)
C1 0.0133(7) 0.0158(8) 0.0155(8) 0.0008(6) 0.0055(7) 0.0005(6)
C2 0.0161(8) 0.0161(8) 0.0157(8) 0.0004(7) 0.0058(7) 0.0023(6)
C3 0.0150(8) 0.0149(8) 0.0179(9) -0.0019(7) 0.0051(7) -0.0014(6)
C4 0.0166(8) 0.0150(8) 0.0135(8) -0.0009(6) 0.0055(7) -0.0016(6)
C5 0.0156(8) 0.0190(8) 0.0152(9) -0.0005(7) 0.0042(7) 0.0013(6)
C6 0.0191(8) 0.0224(9) 0.0200(9) -0.0034(7) 0.0107(7) -0.0021(7)
C7 0.0244(9) 0.0251(9) 0.0138(9) 0.0002(7) 0.0073(8) -0.0042(7)
C8 0.0195(8) 0.0205(9) 0.0147(9) 0.0032(7) 0.0015(7) -0.0003(7)
C9 0.0147(8) 0.0178(8) 0.0192(9) 0.0012(7) 0.0060(7) 0.0022(6)
C10 0.0254(9) 0.0212(9) 0.0357(12) -0.0037(8) 0.0182(9) -0.0020(7)
C11 0.0125(8) 0.0206(9) 0.0246(10) -0.0006(7) 0.0055(7) 0.0021(6)
C12 0.0345(10) 0.0152(9) 0.0469(13) -0.0055(8) 0.0216(10) -0.0042(7)
C13 0.0602(15) 0.0214(11) 0.0787(19) -0.0052(11) 0.0473(14) -0.0086(10)
C14 0.0140(8) 0.0161(8) 0.0198(9) 0.0034(7) 0.0056(7) 0.0010(6)
C15 0.0221(9) 0.0224(9) 0.0306(11) 0.0032(8) 0.0148(8) 0.0001(7)
C16 0.0264(9) 0.0265(10) 0.0445(13) 0.0108(9) 0.0180(9) -0.0031(8)
C17 0.0268(10) 0.0186(9) 0.0418(13) 0.0093(9) 0.0065(9) -0.0029(7)
C18 0.0365(11) 0.0174(9) 0.0325(12) 0.0005(8) 0.0112(9) 0.0023(8)
C19 0.0252(9) 0.0214(9) 0.0260(10) 0.0029(8) 0.0130(8) 0.0015(7)
C20 0.0155(8) 0.0149(8) 0.0175(9) 0.0030(6) 0.0064(7) -0.0013(6)
C21 0.0226(9) 0.0191(8) 0.0181(9) 0.0021(7) 0.0086(7) -0.0013(7)
C22 0.0241(9) 0.0247(9) 0.0191(9) 0.0033(7) 0.0028(8) -0.0043(7)
C23 0.0162(9) 0.0271(10) 0.0296(11) 0.0028(8) 0.0008(8) 0.0010(7)
C24 0.0190(9) 0.0323(10) 0.0325(11) -0.0027(9) 0.0094(8) 0.0033(7)
C25 0.0188(8) 0.0269(10) 0.0191(9) -0.0027(7) 0.0076(7) 0.0017(7)

loop_
_atom_type_symbol
_atom_type_description
_atom_type_scat_dispersion_real
_atom_type_scat_dispersion_imag
_atom_type_scat_source
C C 0.0033 0.0016 'International Tables Vol C Tables 4.2.6.8 and 6.1.1.4'
H H 0.0000 0.0000 'International Tables Vol C Tables 4.2.6.8 and 6.1.1.4'
N N 0.0061 0.0033 'International Tables Vol C Tables 4.2.6.8 and 6.1.1.4'
O O 0.0106 0.0060 'International Tables Vol C Tables 4.2.6.8 and 6.1.1.4'
P P 0.1023 0.0942 'International Tables Vol C Tables 4.2.6.8 and 6.1.1.4'
S S 0.1246 0.1234 'International Tables Vol C Tables 4.2.6.8 and 6.1.1.4'
Br Br -0.2901 2.4595 'International Tables Vol C Tables 4.2.6.8 and 6.1.1.4'

loop_
_geom_angle_atom_site_label_1
_geom_angle_atom_site_label_2
_geom_angle_atom_site_label_3
_geom_angle
N1 P1 C14 103.80(8)
N1 P1 C20 102.02(7)
C14 P1 C20 106.73(7)
N1 P1 S1 118.40(5)
C14 P1 S1 112.36(6)
C20 P1 S1 112.36(6)
C3 O1 C2 107.18(12)
C11 O3 C12 114.64(13)
C1 N1 P1 126.26(11)
C1 N1 H1A 114.7(14)
P1 N1 H1A 112.5(14)
N1 C1 C4 110.66(13)
N1 C1 C2 116.33(13)
C4 C1 C2 101.19(13)
N1 C1 H1 109.4
C4 C1 H1 109.4
C2 C1 H1 109.4
O1 C2 C9 108.90(13)
O1 C2 C1 106.37(12)
C9 C2 C1 116.25(13)
O1 C2 H2 108.4
C9 C2 H2 108.4
C1 C2 H2 108.4
O1 C3 C4 113.39(15)
O1 C3 C8 124.13(15)
C4 C3 C8 122.48(15)
C3 C4 C5 120.56(16)
C3 C4 C1 109.41(14)
C5 C4 C1 130.03(15)
C4 C5 C6 117.32(15)
C4 C5 H5 121.3
C6 C5 H5 121.3
C5 C6 C7 122.61(16)
C5 C6 Br1 117.89(13)
C7 C6 Br1 119.49(13)
C6 C7 C8 119.58(16)
C6 C7 H7 120.2
C8 C7 H7 120.2
C3 C8 C7 117.43(15)
C3 C8 H8 121.3
C7 C8 H8 121.3
C10 C9 C11 122.22(15)
C10 C9 C2 120.77(15)
C11 C9 C2 117.01(14)
C9 C10 H10A 120.0
C9 C10 H10B 120.0
H10A C10 H10B 120.0
O2 C11 O3 123.23(15)
O2 C11 C9 123.68(15)
O3 C11 C9 113.08(14)
O3 C12 C13 107.50(15)
O3 C12 H12A 110.2
C13 C12 H12A 110.2
O3 C12 H12B 110.2
C13 C12 H12B 110.2
H12A C12 H12B 108.5
C12 C13 H13A 109.5
C12 C13 H13B 109.5
H13A C13 H13B 109.5
C12 C13 H13C 109.5
H13A C13 H13C 109.5
H13B C13 H13C 109.5
C15 C14 C19 119.27(16)
C15 C14 P1 119.62(13)
C19 C14 P1 121.11(13)
C14 C15 C16 120.13(18)
C14 C15 H15 119.9
C16 C15 H15 119.9
C17 C16 C15 120.00(18)
C17 C16 H16 120.0
C15 C16 H16 120.0
C16 C17 C18 120.53(17)
C16 C17 H17 119.7
C18 C17 H17 119.7
C17 C18 C19 119.77(19)
C17 C18 H18 120.1
C19 C18 H18 120.1
C18 C19 C14 120.26(17)
C18 C19 H19 119.9
C14 C19 H19 119.9
C25 C20 C21 119.50(15)
C25 C20 P1 120.91(13)
C21 C20 P1 119.51(13)
C22 C21 C20 120.23(17)
C22 C21 H21 119.9
C20 C21 H21 119.9
C23 C22 C21 119.93(18)
C23 C22 H22 120.0
C21 C22 H22 120.0
C22 C23 C24 120.11(17)
C22 C23 H23 119.9
C24 C23 H23 119.9
C25 C24 C23 120.18(18)
C25 C24 H24 119.9
C23 C24 H24 119.9
C24 C25 C20 120.02(17)
C24 C25 H25 120.0
C20 C25 H25 120.0

loop_
_geom_bond_atom_site_label_1
_geom_bond_atom_site_label_2
_geom_bond_distance
Br1 C6 1.8997(16)
S1 P1 1.9577(6)
P1 N1 1.6527(15)
P1 C14 1.8120(16)
P1 C20 1.8134(16)
O1 C3 1.3688(19)
O1 C2 1.466(2)
O2 C11 1.206(2)
O3 C11 1.347(2)
O3 C12 1.464(2)
N1 C1 1.461(2)
N1 H1A 0.83(2)
C1 C4 1.497(2)
C1 C2 1.562(2)
C1 H1 1.0000
C2 C9 1.501(2)
C2 H2 1.0000
C3 C4 1.379(2)
C3 C8 1.380(2)
C4 C5 1.380(2)
C5 C6 1.383(2)
C5 H5 0.9500
C6 C7 1.388(2)
C7 C8 1.395(2)
C7 H7 0.9500
C8 H8 0.9500
C9 C10 1.326(2)
C9 C11 1.491(2)
C10 H10A 0.9500
C10 H10B 0.9500
C12 C13 1.492(3)
C12 H12A 0.9900
C12 H12B 0.9900
C13 H13A 0.9800
C13 H13B 0.9800
C13 H13C 0.9800
C14 C15 1.387(2)
C14 C19 1.395(2)
C15 C16 1.394(2)
C15 H15 0.9500
C16 C17 1.374(3)
C16 H16 0.9500
C17 C18 1.381(3)
C17 H17 0.9500
C18 C19 1.388(2)
C18 H18 0.9500
C19 H19 0.9500
C20 C25 1.390(2)
C20 C21 1.392(2)
C21 C22 1.389(2)
C21 H21 0.9500
C22 C23 1.379(3)
C22 H22 0.9500
C23 C24 1.388(3)
C23 H23 0.9500
C24 C25 1.385(2)
C24 H24 0.9500
C25 H25 0.9500

loop_
_geom_torsion_atom_site_label_1
_geom_torsion_atom_site_label_2
_geom_torsion_atom_site_label_3
_geom_torsion_atom_site_label_4
_geom_torsion
C14 P1 N1 C1 -41.22(15)
C20 P1 N1 C1 -152.03(13)
S1 P1 N1 C1 84.10(14)
P1 N1 C1 C4 169.92(11)
P1 N1 C1 C2 -75.37(18)
C3 O1 C2 C9 141.27(13)
C3 O1 C2 C1 15.27(15)
N1 C1 C2 O1 -134.82(14)
C4 C1 C2 O1 -14.87(15)
N1 C1 C2 C9 103.75(17)
C4 C1 C2 C9 -136.30(15)
C2 O1 C3 C4 -9.53(17)
C2 O1 C3 C8 170.00(15)
O1 C3 C4 C5 180.00(14)
C8 C3 C4 C5 0.5(2)
O1 C3 C4 C1 -0.68(19)
C8 C3 C4 C1 179.78(15)
N1 C1 C4 C3 133.61(14)
C2 C1 C4 C3 9.70(17)
N1 C1 C4 C5 -47.2(2)
C2 C1 C4 C5 -171.07(17)
C3 C4 C5 C6 0.7(2)
C1 C4 C5 C6 -178.46(16)
C4 C5 C6 C7 -1.1(3)
C4 C5 C6 Br1 177.74(12)
C5 C6 C7 C8 0.3(3)
Br1 C6 C7 C8 -178.49(13)
O1 C3 C8 C7 179.28(15)
C4 C3 C8 C7 -1.2(2)
C6 C7 C8 C3 0.8(2)
O1 C2 C9 C10 107.15(18)
C1 C2 C9 C10 -132.77(18)
O1 C2 C9 C11 -72.39(17)
C1 C2 C9 C11 47.7(2)
C12 O3 C11 O2 -0.9(2)
C12 O3 C11 C9 178.13(14)
C10 C9 C11 O2 -167.00(18)
C2 C9 C11 O2 12.5(2)
C10 C9 C11 O3 14.0(2)
C2 C9 C11 O3 -166.50(14)
C11 O3 C12 C13 179.44(17)
N1 P1 C14 C15 137.43(14)
C20 P1 C14 C15 -115.25(15)
S1 P1 C14 C15 8.34(16)
N1 P1 C14 C19 -43.17(15)
C20 P1 C14 C19 64.15(16)
S1 P1 C14 C19 -172.27(12)
C19 C14 C15 C16 1.3(3)
P1 C14 C15 C16 -179.25(14)
C14 C15 C16 C17 0.3(3)
C15 C16 C17 C18 -1.4(3)
C16 C17 C18 C19 0.6(3)
C17 C18 C19 C14 1.1(3)
C15 C14 C19 C18 -2.1(3)
P1 C14 C19 C18 178.55(14)
N1 P1 C20 C25 28.79(15)
C14 P1 C20 C25 -79.79(15)
S1 P1 C20 C25 156.64(12)
N1 P1 C20 C21 -154.59(13)
C14 P1 C20 C21 96.83(14)
S1 P1 C20 C21 -26.75(15)
C25 C20 C21 C22 1.5(2)
P1 C20 C21 C22 -175.20(13)
C20 C21 C22 C23 -2.0(3)
C21 C22 C23 C24 1.2(3)
C22 C23 C24 C25 0.2(3)
C23 C24 C25 C20 -0.7(3)
C21 C20 C25 C24 -0.1(3)
P1 C20 C25 C24 176.52(14)
